data_7038896
loop_
_publ_author_name
'Wang, Huarui'
'Huang, Chao'
'Han, Yanbing'
'Shao, Zhichao'
'Hou, Hongwei'
'Fan, Yaoting'

_publ_section_title
;
 Central-metal exchange, improved catalytic activity, photoluminescence
 properties of a new family of d(10) coordination polymers based on the
 5,5'-(1H-2,3,5-triazole-1,4-diyl)diisophthalic acid ligand.
;
_journal_issue 18
_journal_name_full 'Dalton transactions (Cambridge, England : 2003)'
_journal_page_first 7776
_journal_page_last 7785
_journal_paper_doi 10.1039/c6dt00726k
_journal_volume 45
_journal_year 2016
_chemical_formula_moiety 'C48 H38 Cd2 N9 O9'
_chemical_formula_sum 'C48 H38 Cd2 N9 O9'
_chemical_formula_weight 1109.67
_chemical_name_systematic
;
 ?
;
_space_group_IT_number 15
_symmetry_cell_setting monoclinic
_symmetry_space_group_name_Hall '-C 2yc'
_symmetry_space_group_name_H-M 'C 1 2/c 1'
_atom_sites_solution_hydrogens geom
_atom_sites_solution_primary direct
_atom_sites_solution_secondary difmap
_audit_creation_method SHELXL-97
_audit_update_record
;
2015-05-29 deposited with the CCDC.
2016-03-28 downloaded from the CCDC.
;
_cell_angle_alpha 90.00
_cell_angle_beta 126.410(2)
_cell_angle_gamma 90.00
_cell_formula_units_Z 4
_cell_length_a 25.1439(5)
_cell_length_b 18.3001(3)
_cell_length_c 16.0070(3)
_cell_measurement_temperature 160.0(10)
_cell_volume 5927.6(2)
_computing_cell_refinement 'Bruker FRAMBO'
_computing_data_collection 'Bruker FRAMBO'
_computing_data_reduction 'Bruker SAINT'
_computing_molecular_graphics 'Bruker SHELXTL'
_computing_publication_material 'Bruker SHELXTL'
_computing_structure_refinement 'SHELXL-97 (Sheldrick, 1997)'
_computing_structure_solution 'SHELXS-97 (Sheldrick, 1990)'
_diffrn_ambient_temperature 160.0(10)
_diffrn_measured_fraction_theta_full 0.962
_diffrn_measured_fraction_theta_max 0.962
_diffrn_measurement_device_type 'SuperNova, Dual, Cu at zero, Atlas'
_diffrn_measurement_method 'phi and omega scans'
_diffrn_radiation_monochromator mirror
_diffrn_radiation_source 'SuperNova (Cu) X-ray Source'
_diffrn_radiation_type CuK\a
_diffrn_radiation_wavelength 1.54178
_diffrn_reflns_av_R_equivalents 0.0435
_diffrn_reflns_av_sigmaI/netI 0.0457
_diffrn_reflns_limit_h_max 30
_diffrn_reflns_limit_h_min -19
_diffrn_reflns_limit_k_max 21
_diffrn_reflns_limit_k_min -21
_diffrn_reflns_limit_l_max 19
_diffrn_reflns_limit_l_min -19
_diffrn_reflns_number 11990
_diffrn_reflns_theta_full 66.96
_diffrn_reflns_theta_max 66.96
_diffrn_reflns_theta_min 3.67
_exptl_absorpt_coefficient_mu 6.183
_exptl_absorpt_correction_T_max 0.3432
_exptl_absorpt_correction_T_min 0.3070
_exptl_absorpt_correction_type multi-scan
_exptl_absorpt_process_details CrysAlisPro
_exptl_crystal_colour colorless
_exptl_crystal_density_diffrn 1.243
_exptl_crystal_density_method 'not measured'
_exptl_crystal_description block
_exptl_crystal_F_000 2228
_exptl_crystal_size_max 0.25
_exptl_crystal_size_mid 0.23
_exptl_crystal_size_min 0.22
_refine_diff_density_max 1.731
_refine_diff_density_min -1.527
_refine_diff_density_rms 0.212
_refine_ls_extinction_coef 0.00025(6)
_refine_ls_extinction_expression Fc^*^=kFc[1+0.001xFc^2^\l^3^/sin(2\q)]^-1/4^
_refine_ls_extinction_method SHELXL
_refine_ls_goodness_of_fit_ref 1.043
_refine_ls_hydrogen_treatment mixed
_refine_ls_matrix_type full
_refine_ls_number_parameters 265
_refine_ls_number_reflns 5087
_refine_ls_number_restraints 258
_refine_ls_restrained_S_all 1.075
_refine_ls_R_factor_all 0.1019
_refine_ls_R_factor_gt 0.0933
_refine_ls_shift/su_max 0.000
_refine_ls_shift/su_mean 0.000
_refine_ls_structure_factor_coef Fsqd
_refine_ls_weighting_details 'calc w=1/[\s^2^(Fo^2^)+(0.1946P)^2^+23.9906P] where P=(Fo^2^+2Fc^2^)/3'
_refine_ls_weighting_scheme calc
_refine_ls_wR_factor_gt 0.2514
_refine_ls_wR_factor_ref 0.2671
_reflns_number_gt 4315
_reflns_number_total 5087
_reflns_threshold_expression >2sigma(I)
_cod_data_source_file c6dt00726k2.cif
_cod_data_source_block a
_cod_depositor_comments
;
The following automatic conversions were performed:

'_symmetry_cell_setting' value 'Monoclinic' changed to 'monoclinic'
according to
/usr/data/users/saulius/crontab/automatic-downloads/rss-feeds/RSC/lib/dictionaries/cif_core.dic
dictionary named 'cif_core.dic' version 2.4.2 from 2011-04-26.

Automatic conversion script
Id: cif_fix_values 4268 2015-11-12 08:31:59Z antanas 

 Adding full bibliography for 7038896--7038900.cif.
;
_cod_original_cell_volume 5927.59(19)
_cod_original_sg_symbol_Hall '-C 2yc '
_cod_original_sg_symbol_H-M C2/c
_cod_database_code 7038896

loop_
_symmetry_equiv_pos_as_xyz
'x, y, z'
'-x, y, -z+1/2'
'x+1/2, y+1/2, z'
'-x+1/2, y+1/2, -z+1/2'
'-x, -y, -z'
'x, -y, z-1/2'
'-x+1/2, -y+1/2, -z'
'x+1/2, -y+1/2, z-1/2'

loop_
_atom_site_label
_atom_site_type_symbol
_atom_site_fract_x
_atom_site_fract_y
_atom_site_fract_z
_atom_site_U_iso_or_equiv
_atom_site_adp_type
_atom_site_occupancy
_atom_site_symmetry_multiplicity
_atom_site_calc_flag
_atom_site_refinement_flags
_atom_site_disorder_assembly
_atom_site_disorder_group
N3 N 0.1312(2) 0.6236(3) 0.3313(3) 0.090(2) Uani 1 1 d GU . .
C20 C 0.0813(2) 0.5878(4) 0.3281(4) 0.124(3) Uani 1 1 d GU . .
H20 H 0.0669 0.5421 0.2969 0.149 Uiso 1 1 calc R . .
C21 C 0.0529(3) 0.6202(5) 0.3715(4) 0.131(4) Uani 1 1 d GU . .
H21 H 0.0195 0.5962 0.3693 0.157 Uiso 1 1 calc R . .
C22 C 0.0745(3) 0.6884(5) 0.4182(5) 0.125(3) Uani 1 1 d GU . .
H22 H 0.0555 0.7101 0.4472 0.151 Uiso 1 1 calc R . .
C23 C 0.1244(3) 0.7243(4) 0.4214(4) 0.123(3) Uani 1 1 d GU . .
H23 H 0.1388 0.7700 0.4526 0.148 Uiso 1 1 calc R . .
C24 C 0.1528(3) 0.6919(3) 0.3780(3) 0.120(3) Uani 1 1 d GU . .
H24 H 0.1862 0.7159 0.3802 0.144 Uiso 1 1 calc R . .
N2 N 0.2788(2) 0.5478(3) 0.4870(3) 0.084(2) Uani 1 1 d GU . .
C15 C 0.2640(2) 0.5421(3) 0.5477(3) 0.106(3) Uani 1 1 d GU . .
H15 H 0.2203 0.5523 0.5206 0.127 Uiso 1 1 calc R . .
C16 C 0.3059(3) 0.5216(3) 0.6541(3) 0.113(3) Uani 1 1 d GU . .
H16 H 0.2901 0.5148 0.6933 0.136 Uiso 1 1 calc R . .
C17 C 0.3735(3) 0.5123(4) 0.6963(3) 0.112(3) Uani 1 1 d GU . .
H17 H 0.4019 0.4962 0.7646 0.134 Uiso 1 1 calc R . .
C18 C 0.4019(2) 0.5265(4) 0.6395(3) 0.115(3) Uani 1 1 d GU . .
H18 H 0.4468 0.5296 0.6697 0.139 Uiso 1 1 calc R . .
C19 C 0.3454(2) 0.5355(3) 0.5215(3) 0.104(3) Uani 1 1 d GU . .
H19 H 0.3548 0.5328 0.4734 0.125 Uiso 1 1 calc R . .
N1 N 0.1262(2) 0.5753(2) 0.1220(3) 0.0632(17) Uani 1 1 d GU . .
C10 C 0.0711(2) 0.5929(3) 0.0800(3) 0.121(3) Uani 1 1 d GU . .
H10 H 0.0605 0.6088 0.1237 0.146 Uiso 1 1 calc R . .
C11 C 0.0177(2) 0.5938(4) -0.0278(3) 0.131(4) Uani 1 1 d GU . .
H11 H -0.0259 0.6038 -0.0541 0.157 Uiso 1 1 calc R . .
C12 C 0.0376(3) 0.5787(4) -0.0866(3) 0.113(3) Uani 1 1 d GU . .
H12 H 0.0079 0.5819 -0.1585 0.135 Uiso 1 1 calc R . .
C13 C 0.0971(3) 0.5601(3) -0.0450(3) 0.105(3) Uani 1 1 d GU . .
H13 H 0.1104 0.5445 -0.0853 0.126 Uiso 1 1 calc R . .
C14 C 0.1423(3) 0.5637(3) 0.0638(3) 0.093(3) Uani 1 1 d GU . .
H14 H 0.1869 0.5569 0.0936 0.112 Uiso 1 1 calc R . .
Cd1 Cd 0.20344(2) 0.56397(2) 0.30386(4) 0.0421(3) Uani 1 1 d . . .
O1 O 0.2525(14) 0.1827(15) 0.4743(19) 0.141(8) Uani 0.50 1 d PU A -1
H1W H 0.2683 0.2255 0.4945 0.211 Uiso 0.50 1 d PR A -1
H2W H 0.2239 0.1720 0.4847 0.211 Uiso 0.50 1 d PR A -1
O2 O 0.2088(3) 0.0977(3) 0.2028(5) 0.0543(14) Uani 1 1 d . . .
O3 O 0.2613(3) 0.1912(3) 0.1938(5) 0.0577(15) Uani 1 1 d . . .
O4 O 0.2210(3) 0.4415(3) 0.2730(5) 0.0532(14) Uani 1 1 d . . .
O5 O 0.1387(3) 0.4584(3) 0.2857(4) 0.0448(12) Uani 1 1 d . . .
N4 N 0.0000 0.2535(4) 0.2500 0.0355(16) Uani 1 2 d S . .
N5 N 0.0267(4) 0.1391(4) 0.2459(9) 0.076(3) Uani 1 1 d . . .
C1 C 0.1729(4) 0.4177(4) 0.2696(5) 0.0383(14) Uani 1 1 d . . .
C2 C 0.1562(3) 0.3374(4) 0.2486(5) 0.0369(14) Uani 1 1 d . . .
C3 C 0.1059(3) 0.3101(4) 0.2528(6) 0.0407(15) Uani 1 1 d . . .
H3 H 0.0823 0.3413 0.2658 0.049 Uiso 1 1 calc R . .
C4 C 0.0915(3) 0.2365(4) 0.2374(6) 0.0430(16) Uani 1 1 d . . .
C5 C 0.1273(4) 0.1895(3) 0.2201(6) 0.0415(15) Uani 1 1 d . . .
H5 H 0.1180 0.1397 0.2114 0.050 Uiso 1 1 calc R . .
C6 C 0.1770(3) 0.2173(4) 0.2159(5) 0.0385(14) Uani 1 1 d . . .
C7 C 0.1916(3) 0.2909(4) 0.2307(5) 0.0387(14) Uani 1 1 d . . .
H7 H 0.2253 0.3092 0.2286 0.046 Uiso 1 1 calc R . .
C8 C 0.2192(4) 0.1647(4) 0.2041(6) 0.0461(17) Uani 1 1 d . . .
C9 C 0.0398(4) 0.2063(4) 0.2432(7) 0.0496(18) Uani 1 1 d . . .

loop_
_atom_site_aniso_label
_atom_site_aniso_U_11
_atom_site_aniso_U_22
_atom_site_aniso_U_33
_atom_site_aniso_U_23
_atom_site_aniso_U_13
_atom_site_aniso_U_12
N3 0.106(5) 0.097(5) 0.122(5) 0.006(4) 0.098(4) 0.007(4)
C20 0.117(6) 0.130(6) 0.147(6) -0.002(5) 0.090(5) 0.004(5)
C21 0.122(6) 0.145(6) 0.156(6) -0.007(5) 0.098(5) 0.005(5)
C22 0.125(6) 0.141(7) 0.148(6) -0.008(5) 0.102(5) 0.004(5)
C23 0.131(6) 0.135(6) 0.147(6) -0.006(5) 0.106(5) 0.006(5)
C24 0.128(6) 0.122(6) 0.147(6) -0.008(5) 0.102(5) 0.006(5)
N2 0.103(4) 0.072(4) 0.079(4) 0.011(4) 0.055(4) -0.021(4)
C15 0.107(5) 0.114(6) 0.102(5) 0.017(5) 0.064(4) -0.019(5)
C16 0.121(5) 0.120(6) 0.101(5) 0.022(5) 0.067(4) -0.014(5)
C17 0.120(5) 0.109(6) 0.098(5) 0.006(5) 0.060(4) 0.001(5)
C18 0.116(5) 0.119(6) 0.103(5) 0.006(5) 0.061(4) 0.008(5)
C19 0.107(5) 0.105(6) 0.096(5) 0.007(5) 0.059(4) 0.004(5)
N1 0.070(4) 0.066(4) 0.077(4) 0.020(3) 0.056(3) 0.012(3)
C10 0.100(5) 0.146(6) 0.117(5) 0.000(5) 0.063(4) 0.031(5)
C11 0.110(5) 0.156(7) 0.119(6) 0.001(6) 0.064(4) 0.031(6)
C12 0.100(5) 0.132(6) 0.103(5) 0.011(5) 0.058(4) 0.027(5)
C13 0.099(5) 0.132(7) 0.093(5) 0.003(5) 0.062(4) 0.015(5)
C14 0.089(5) 0.116(6) 0.088(4) -0.002(4) 0.060(4) 0.014(4)
Cd1 0.0505(4) 0.0274(4) 0.0669(5) 0.00186(19) 0.0449(4) -0.00212(18)
O1 0.143(11) 0.155(12) 0.117(10) -0.003(8) 0.074(8) 0.013(9)
O2 0.066(3) 0.030(3) 0.089(4) -0.001(3) 0.058(3) 0.007(2)
O3 0.072(4) 0.041(3) 0.097(4) 0.007(3) 0.070(4) 0.011(3)
O4 0.053(3) 0.036(3) 0.086(4) -0.002(2) 0.050(3) -0.006(2)
O5 0.056(3) 0.022(2) 0.073(3) 0.001(2) 0.048(3) -0.002(2)
N4 0.033(4) 0.022(3) 0.067(5) 0.000 0.038(4) 0.000
N5 0.076(5) 0.027(3) 0.176(9) -0.001(4) 0.102(6) -0.001(3)
C1 0.045(4) 0.026(3) 0.049(4) 0.003(3) 0.031(3) 0.000(3)
C2 0.038(3) 0.029(3) 0.047(3) 0.010(3) 0.027(3) 0.002(3)
C3 0.044(3) 0.025(3) 0.064(4) 0.002(3) 0.038(3) 0.005(3)
C4 0.041(4) 0.028(3) 0.072(5) -0.002(3) 0.040(4) -0.003(3)
C5 0.046(4) 0.022(3) 0.063(4) 0.000(3) 0.036(3) 0.003(3)
C6 0.045(3) 0.033(3) 0.049(3) -0.001(3) 0.034(3) 0.004(3)
C7 0.042(3) 0.035(3) 0.049(3) 0.003(3) 0.033(3) 0.002(3)
C8 0.051(4) 0.035(4) 0.066(4) -0.001(3) 0.042(4) 0.007(3)
C9 0.053(4) 0.027(3) 0.092(6) 0.003(3) 0.056(4) 0.008(3)

loop_
_atom_type_symbol
_atom_type_description
_atom_type_scat_dispersion_real
_atom_type_scat_dispersion_imag
_atom_type_scat_source
C C 0.0181 0.0091 'International Tables Vol C Tables 4.2.6.8 and 6.1.1.4'
H H 0.0000 0.0000 'International Tables Vol C Tables 4.2.6.8 and 6.1.1.4'
N N 0.0311 0.0180 'International Tables Vol C Tables 4.2.6.8 and 6.1.1.4'
O O 0.0492 0.0322 'International Tables Vol C Tables 4.2.6.8 and 6.1.1.4'
Cd Cd 0.1185 4.6533 'International Tables Vol C Tables 4.2.6.8 and 6.1.1.4'

loop_
_geom_angle_atom_site_label_1
_geom_angle_atom_site_label_2
_geom_angle_atom_site_label_3
_geom_angle
_geom_angle_site_symmetry_1
_geom_angle_site_symmetry_3
C20 N3 C24 120.0 . .
C20 N3 Cd1 123.31(8) . .
C24 N3 Cd1 114.59(9) . .
N3 C20 C21 120.0 . .
N3 C20 H20 120.0 . .
C21 C20 H20 120.0 . .
C22 C21 C20 120.0 . .
C22 C21 H21 120.0 . .
C20 C21 H21 120.0 . .
C21 C22 C23 120.0 . .
C21 C22 H22 120.0 . .
C23 C22 H22 120.0 . .
C24 C23 C22 120.0 . .
C24 C23 H23 120.0 . .
C22 C23 H23 120.0 . .
C23 C24 N3 120.0 . .
C23 C24 H24 120.0 . .
N3 C24 H24 120.0 . .
C15 N2 C19 120.8 . .
C15 N2 Cd1 126.01(8) . .
C19 N2 Cd1 112.73(8) . .
N2 C15 C16 127.7 . .
N2 C15 H15 116.2 . .
C16 C15 H15 116.2 . .
C17 C16 C15 115.4 . .
C17 C16 H16 122.3 . .
C15 C16 H16 122.3 . .
C16 C17 C18 124.6 . .
C16 C17 H17 117.7 . .
C18 C17 H17 117.7 . .
C17 C18 C19 109.9 . .
C17 C18 H18 125.1 . .
C19 C18 H18 125.1 . .
N2 C19 C18 119.8 . .
N2 C19 H19 120.1 . .
C18 C19 H19 120.1 . .
C10 N1 C14 114.9 . .
C10 N1 Cd1 123.93(8) . .
C14 N1 Cd1 121.18(8) . .
N1 C10 C11 129.9 . .
N1 C10 H10 115.0 . .
C11 C10 H10 115.0 . .
C12 C11 C10 112.0 . .
C12 C11 H11 124.0 . .
C10 C11 H11 124.0 . .
C13 C12 C11 120.3 . .
C13 C12 H12 119.8 . .
C11 C12 H12 119.8 . .
C12 C13 C14 118.1 . .
C12 C13 H13 120.9 . .
C14 C13 H13 120.9 . .
N1 C14 C13 123.8 . .
N1 C14 H14 118.1 . .
C13 C14 H14 118.1 . .
O2 Cd1 N1 91.59(19) 4 .
O2 Cd1 N3 136.78(18) 4 .
N1 Cd1 N3 91.65(12) . .
O2 Cd1 N2 90.34(19) 4 .
N1 Cd1 N2 177.47(17) . .
N3 Cd1 N2 88.07(11) . .
O2 Cd1 O4 86.73(18) 4 .
N1 Cd1 O4 86.85(19) . .
N3 Cd1 O4 136.48(18) . .
N2 Cd1 O4 91.6(2) . .
O2 Cd1 O5 141.51(17) 4 .
N1 Cd1 O5 85.42(17) . .
N3 Cd1 O5 81.70(17) . .
N2 Cd1 O5 92.05(17) . .
O4 Cd1 O5 54.81(17) . .
O2 Cd1 O3 54.50(18) 4 4
N1 Cd1 O3 87.78(19) . 4
N3 Cd1 O3 82.59(17) . 4
N2 Cd1 O3 94.7(2) . 4
O4 Cd1 O3 140.67(19) . 4
O5 Cd1 O3 162.67(19) . 4
O2 Cd1 C8 27.2(2) 4 4
N1 Cd1 C8 88.3(2) . 4
N3 Cd1 C8 110.0(2) . 4
N2 Cd1 C8 94.2(2) . 4
O4 Cd1 C8 113.4(2) . 4
O5 Cd1 C8 166.9(2) . 4
O3 Cd1 C8 27.4(2) 4 4
O2 Cd1 C1 113.9(2) 4 .
N1 Cd1 C1 84.93(18) . .
N3 Cd1 C1 109.36(19) . .
N2 Cd1 C1 92.80(19) . .
O4 Cd1 C1 27.2(2) . .
O5 Cd1 C1 27.66(19) . .
O3 Cd1 C1 166.13(19) 4 .
C8 Cd1 C1 140.2(2) 4 .
H1W O1 H2W 113.2 . .
C8 O2 Cd1 93.7(4) . 4_545
C8 O3 Cd1 87.5(4) . 4_545
C1 O4 Cd1 92.5(4) . .
C1 O5 Cd1 90.2(4) . .
C9 N4 C9 102.1(8) 2 .
C9 N5 N5 106.3(4) . 2
O4 C1 O5 122.4(6) . .
O4 C1 C2 118.8(6) . .
O5 C1 C2 118.7(6) . .
O4 C1 Cd1 60.4(4) . .
O5 C1 Cd1 62.1(3) . .
C2 C1 Cd1 178.7(5) . .
C7 C2 C3 120.3(6) . .
C7 C2 C1 121.1(6) . .
C3 C2 C1 118.5(6) . .
C4 C3 C2 119.2(6) . .
C4 C3 H3 120.4 . .
C2 C3 H3 120.4 . .
C3 C4 C5 120.8(6) . .
C3 C4 C9 120.4(6) . .
C5 C4 C9 118.8(6) . .
C4 C5 C6 119.4(6) . .
C4 C5 H5 120.3 . .
C6 C5 H5 120.3 . .
C7 C6 C5 120.4(6) . .
C7 C6 C8 120.2(6) . .
C5 C6 C8 119.2(6) . .
C6 C7 C2 119.9(6) . .
C6 C7 H7 120.0 . .
C2 C7 H7 120.0 . .
O2 C8 O3 124.0(7) . .
O2 C8 C6 117.7(6) . .
O3 C8 C6 118.3(6) . .
O2 C8 Cd1 59.2(4) . 4_545
O3 C8 Cd1 65.1(4) . 4_545
C6 C8 Cd1 175.3(5) . 4_545
N5 C9 N4 112.7(6) . .
N5 C9 C4 128.4(6) . .
N4 C9 C4 118.8(6) . .

loop_
_geom_bond_atom_site_label_1
_geom_bond_atom_site_label_2
_geom_bond_distance
_geom_bond_site_symmetry_2
N3 C20 1.3900 .
N3 C24 1.3900 .
N3 Cd1 2.373(3) .
C20 C21 1.3900 .
C20 H20 0.9300 .
C21 C22 1.3900 .
C21 H21 0.9300 .
C22 C23 1.3900 .
C22 H22 0.9300 .
C23 C24 1.3900 .
C23 H23 0.9300 .
C24 H24 0.9300 .
N2 C15 1.2332 .
N2 C19 1.4363 .
N2 Cd1 2.383(3) .
C15 C16 1.4213 .
C15 H15 0.9300 .
C16 C17 1.4178 .
C16 H16 0.9300 .
C17 C18 1.4740 .
C17 H17 0.9300 .
C18 C19 1.5586 .
C18 H18 0.9300 .
C19 H19 0.9300 .
N1 C10 1.1714 .
N1 C14 1.2339 .
N1 Cd1 2.362(3) .
C10 C11 1.4251 .
C10 H10 0.9300 .
C11 C12 1.3314 .
C11 H11 0.9300 .
C12 C13 1.2705 .
C12 H12 0.9300 .
C13 C14 1.4060 .
C13 H13 0.9300 .
C14 H14 0.9300 .
Cd1 O2 2.355(5) 4
Cd1 O4 2.392(5) .
Cd1 O5 2.430(5) .
Cd1 O3 2.484(5) 4
Cd1 C8 2.737(7) 4
Cd1 C1 2.749(7) .
O1 H1W 0.8500 .
O1 H2W 0.8500 .
O2 C8 1.252(9) .
O2 Cd1 2.355(5) 4_545
O3 C8 1.261(9) .
O3 Cd1 2.484(5) 4_545
O4 C1 1.256(9) .
O5 C1 1.276(9) .
N4 C9 1.376(8) 2
N4 C9 1.376(8) .
N5 C9 1.281(10) .
N5 N5 1.422(12) 2
C1 C2 1.510(9) .
C2 C7 1.380(10) .
C2 C3 1.398(9) .
C3 C4 1.378(9) .
C3 H3 0.9300 .
C4 C5 1.386(9) .
C4 C9 1.465(9) .
C5 C6 1.388(10) .
C5 H5 0.9300 .
C6 C7 1.380(10) .
C6 C8 1.526(9) .
C7 H7 0.9300 .
C8 Cd1 2.737(7) 4_545

loop_
_geom_hbond_atom_site_label_D
_geom_hbond_atom_site_label_H
_geom_hbond_atom_site_label_A
_geom_hbond_distance_DH
_geom_hbond_distance_HA
_geom_hbond_distance_DA
_geom_hbond_angle_DHA
_geom_hbond_site_symmetry_A
O1 H1W O1 0.85 1.91 2.62(5) 140.5 7_556

loop_
_geom_torsion_atom_site_label_1
_geom_torsion_atom_site_label_2
_geom_torsion_atom_site_label_3
_geom_torsion_atom_site_label_4
_geom_torsion
_geom_torsion_site_symmetry_1
_geom_torsion_site_symmetry_4
C24 N3 C20 C21 0.0 . .
Cd1 N3 C20 C21 162.62(10) . .
N3 C20 C21 C22 0.0 . .
C20 C21 C22 C23 0.0 . .
C21 C22 C23 C24 0.0 . .
C22 C23 C24 N3 0.0 . .
C20 N3 C24 C23 0.0 . .
Cd1 N3 C24 C23 -164.07(9) . .
C19 N2 C15 C16 -1.9 . .
Cd1 N2 C15 C16 169.74(10) . .
N2 C15 C16 C17 5.2 . .
C15 C16 C17 C18 3.7 . .
C16 C17 C18 C19 -12.9 . .
C15 N2 C19 C18 -9.4 . .
Cd1 N2 C19 C18 177.85(9) . .
C17 C18 C19 N2 15.6 . .
C14 N1 C10 C11 9.2 . .
Cd1 N1 C10 C11 -171.81(10) . .
N1 C10 C11 C12 -7.3 . .
C10 C11 C12 C13 5.6 . .
C11 C12 C13 C14 -6.9 . .
C10 N1 C14 C13 -9.7 . .
Cd1 N1 C14 C13 171.31(10) . .
C12 C13 C14 N1 9.1 . .
C10 N1 Cd1 O2 -148.68(19) . 4
C14 N1 Cd1 O2 30.22(18) . 4
C10 N1 Cd1 N3 -11.78(14) . .
C14 N1 Cd1 N3 167.1 . .
C10 N1 Cd1 N2 72(4) . .
C14 N1 Cd1 N2 -109(4) . .
C10 N1 Cd1 O4 124.7(2) . .
C14 N1 Cd1 O4 -56.42(18) . .
C10 N1 Cd1 O5 69.75(18) . .
C14 N1 Cd1 O5 -111.35(16) . .
C10 N1 Cd1 O3 -94.30(19) . 4
C14 N1 Cd1 O3 84.61(17) . 4
C10 N1 Cd1 C8 -121.7(2) . 4
C14 N1 Cd1 C8 57.18(19) . 4
C10 N1 Cd1 C1 97.5(2) . .
C14 N1 Cd1 C1 -83.59(19) . .
C20 N3 Cd1 O2 178.3(2) . 4
C24 N3 Cd1 O2 -18.2(3) . 4
C20 N3 Cd1 N1 84.25(10) . .
C24 N3 Cd1 N1 -112.28(8) . .
C20 N3 Cd1 N2 -93.24(10) . .
C24 N3 Cd1 N2 70.23(10) . .
C20 N3 Cd1 O4 -2.9(3) . .
C24 N3 Cd1 O4 160.6(3) . .
C20 N3 Cd1 O5 -0.88(16) . .
C24 N3 Cd1 O5 162.59(15) . .
C20 N3 Cd1 O3 171.79(19) . 4
C24 N3 Cd1 O3 -24.74(18) . 4
C20 N3 Cd1 C8 173.0(2) . 4
C24 N3 Cd1 C8 -23.5(2) . 4
C20 N3 Cd1 C1 -0.95(19) . .
C24 N3 Cd1 C1 162.52(17) . .
C15 N2 Cd1 O2 165.60(19) . 4
C19 N2 Cd1 O2 -22.15(17) . 4
C15 N2 Cd1 N1 -55(4) . .
C19 N2 Cd1 N1 117(4) . .
C15 N2 Cd1 N3 28.80(14) . .
C19 N2 Cd1 N3 -159.0 . .
C15 N2 Cd1 O4 -107.7(2) . .
C19 N2 Cd1 O4 64.59(18) . .
C15 N2 Cd1 O5 -52.82(18) . .
C19 N2 Cd1 O5 119.43(16) . .
C15 N2 Cd1 O3 111.20(19) . 4
C19 N2 Cd1 O3 -76.55(17) . 4
C15 N2 Cd1 C8 138.7(2) . 4
C19 N2 Cd1 C8 -49.06(19) . 4
C15 N2 Cd1 C1 -80.5(2) . .
C19 N2 Cd1 C1 91.75(18) . .
O2 Cd1 O4 C1 -176.8(5) 4 .
N1 Cd1 O4 C1 -85.0(5) . .
N3 Cd1 O4 C1 4.1(6) . .
N2 Cd1 O4 C1 93.0(5) . .
O5 Cd1 O4 C1 1.6(4) . .
O3 Cd1 O4 C1 -167.6(4) 4 .
C8 Cd1 O4 C1 -171.8(4) 4 .
O2 Cd1 O5 C1 1.0(6) 4 .
N1 Cd1 O5 C1 87.8(4) . .
N3 Cd1 O5 C1 -179.9(4) . .
N2 Cd1 O5 C1 -92.1(4) . .
O4 Cd1 O5 C1 -1.6(4) . .
O3 Cd1 O5 C1 155.0(6) 4 .
C8 Cd1 O5 C1 26.2(11) 4 .
Cd1 O4 C1 O5 -3.0(8) . .
Cd1 O4 C1 C2 178.8(5) . .
Cd1 O5 C1 O4 2.9(7) . .
Cd1 O5 C1 C2 -178.9(6) . .
O2 Cd1 C1 O4 3.5(5) 4 .
N1 Cd1 C1 O4 93.0(5) . .
N3 Cd1 C1 O4 -177.0(4) . .
N2 Cd1 C1 O4 -88.1(5) . .
O5 Cd1 C1 O4 -177.2(7) . .
O3 Cd1 C1 O4 34.5(11) 4 .
C8 Cd1 C1 O4 11.8(6) 4 .
O2 Cd1 C1 O5 -179.3(4) 4 .
N1 Cd1 C1 O5 -89.8(4) . .
N3 Cd1 C1 O5 0.1(5) . .
N2 Cd1 C1 O5 89.1(4) . .
O4 Cd1 C1 O5 177.2(7) . .
O3 Cd1 C1 O5 -148.4(8) 4 .
C8 Cd1 C1 O5 -171.0(4) 4 .
O2 Cd1 C1 C2 -48(25) 4 .
N1 Cd1 C1 C2 42(25) . .
N3 Cd1 C1 C2 132(25) . .
N2 Cd1 C1 C2 -139(25) . .
O4 Cd1 C1 C2 -51(25) . .
O5 Cd1 C1 C2 132(25) . .
O3 Cd1 C1 C2 -17(26) 4 .
C8 Cd1 C1 C2 -40(25) 4 .
O4 C1 C2 C7 -1.7(10) . .
O5 C1 C2 C7 -180.0(7) . .
Cd1 C1 C2 C7 49(26) . .
O4 C1 C2 C3 175.1(7) . .
O5 C1 C2 C3 -3.1(10) . .
Cd1 C1 C2 C3 -134(25) . .
C7 C2 C3 C4 -0.9(11) . .
C1 C2 C3 C4 -177.8(7) . .
C2 C3 C4 C5 1.4(12) . .
C2 C3 C4 C9 178.9(7) . .
C3 C4 C5 C6 -1.5(12) . .
C9 C4 C5 C6 -179.1(7) . .
C4 C5 C6 C7 1.2(11) . .
C4 C5 C6 C8 176.0(7) . .
C5 C6 C7 C2 -0.7(11) . .
C8 C6 C7 C2 -175.5(7) . .
C3 C2 C7 C6 0.6(10) . .
C1 C2 C7 C6 177.4(6) . .
Cd1 O2 C8 O3 5.7(9) 4_545 .
Cd1 O2 C8 C6 -175.9(6) 4_545 .
Cd1 O3 C8 O2 -5.4(9) 4_545 .
Cd1 O3 C8 C6 176.3(6) 4_545 .
C7 C6 C8 O2 172.0(7) . .
C5 C6 C8 O2 -2.8(11) . .
C7 C6 C8 O3 -9.6(11) . .
C5 C6 C8 O3 175.6(7) . .
C7 C6 C8 Cd1 125(7) . 4_545
C5 C6 C8 Cd1 -50(7) . 4_545
N5 N5 C9 N4 0.7(15) 2 .
N5 N5 C9 C4 178.5(10) 2 .
C9 N4 C9 N5 -0.3(6) 2 .
C9 N4 C9 C4 -178.3(10) 2 .
C3 C4 C9 N5 -168.9(10) . .
C5 C4 C9 N5 8.7(15) . .
C3 C4 C9 N4 8.8(12) . .
C5 C4 C9 N4 -173.7(7) . .
